data_8104311
loop_
_publ_author_name
'Hippler, B.'
'Boehm, H.'

_publ_section_title
;
 Structure investigation on sodium-nephelines
;
_journal_name_full 'Zeitschrift fuer Kristallographie (149,1979-)'
_journal_page_first 39
_journal_page_last 53
_journal_volume 187
_journal_year 1989
_chemical_formula_sum 'Al7.2 Na7.15 O32 Si8.8'
_chemical_name_systematic 'Na7.15 (Al7.2 Si8.8 O32)'
_space_group_IT_number 173
_symmetry_space_group_name_Hall 'P 6c'
_symmetry_space_group_name_H-M 'P 63'
_cell_angle_alpha 90
_cell_angle_beta 90
_cell_angle_gamma 120
_cell_formula_units_Z 1
_cell_length_a 9.958
_cell_length_b 9.958
_cell_length_c 8.341
_cell_volume 716.297
_citation_journal_id_ASTM ZEKRDZ
_cod_data_source_file Hippler_ZEKRDZ_1989_1206.cif
_cod_data_source_block Al7.2Na7.15O32Si8.8
_cod_original_cell_volume 716.2968
_cod_database_code 8104311

loop_
_symmetry_equiv_pos_as_xyz
x,y,z
x-y,x,z+1/2
-y,x-y,z
-x,-y,z+1/2
-x+y,-x,z
y,-x+y,z+1/2

loop_
_atom_site_label
_atom_site_type_symbol
_atom_site_fract_x
_atom_site_fract_y
_atom_site_fract_z
_atom_site_occupancy
_atom_site_U_iso_or_equiv
Si1 Si+4 0.6667 0.3333 0.1829 0.55 0.0
O3 O-2 0.5191 0.1742 0.7308 1 0.0
Si2 Si+4 0.6667 0.3333 0.7933 0.55 0.0
O1 O-2 0.704 0.34 0.9775 0.333 0.0
Al2 Al+3 0.6667 0.3333 0.7933 0.45 0.0
Si3 Si+4 0.3326 0.0974 0.3028 0.55 0.0
Si4 Si+4 0.3305 0.0974 0.6757 0.55 0.0
O5 O-2 0.2858 0.2304 0.302 1 0.0
Na2 Na+1 0.019 0.041 0.492 0.192 0.0
Al4 Al+3 0.3305 0.0974 0.6757 0.45 0.0
O2 O-2 0.3157 0.0322 0.4801 1 0.0
Al3 Al+3 0.3326 0.0974 0.3028 0.45 0.0
O4 O-2 0.508 0.1696 0.2458 1 0.0
Al1 Al+3 0.6667 0.3333 0.1829 0.45 0.0
O6 O-2 0.2638 0.2247 0.6835 1 0.0
Na1 Na+1 0.4441 0.9961 0.9875 1 0.0
